data_4342743
loop_
_publ_author_name
'Chen, Fei'
'Wang, Cong-Zhi'
'Li, Zi-Jie'
'Lan, Jian-Hui'
'Ji, Yan-Qin'
'Chai, Zhi-Fang'

_publ_section_title
;
 New three-fold interpenetrated uranyl organic framework constructed by
 terephthalic Acid and imidazole derivative.
;
_journal_issue 8
_journal_name_full 'Inorganic chemistry'
_journal_page_first 3829
_journal_page_last 3834
_journal_paper_doi 10.1021/acs.inorgchem.5b00013
_journal_volume 54
_journal_year 2015
_chemical_formula_moiety C22H18N4O6U
_chemical_formula_sum 'C22 H18 N4 O6 U'
_chemical_formula_weight 672.43
_chemical_name_systematic
; 
 ? 
;
_space_group_IT_number 15
_symmetry_cell_setting monoclinic
_symmetry_space_group_name_Hall '-C 2yc'
_symmetry_space_group_name_H-M 'C 1 2/c 1'
_atom_sites_solution_hydrogens geom
_atom_sites_solution_primary direct
_atom_sites_solution_secondary difmap
_audit_creation_method SHELXL-97
_cell_angle_alpha 90.00
_cell_angle_beta 100.38(3)
_cell_angle_gamma 90.00
_cell_formula_units_Z 4
_cell_length_a 10.674(2)
_cell_length_b 11.584(2)
_cell_length_c 18.116(4)
_cell_measurement_temperature 293(2)
_cell_volume 2203.3(8)
_computing_structure_refinement 'SHELXL-97 (Sheldrick, 1997)'
_computing_structure_solution 'SHELXS-97 (Sheldrick, 1990)'
_diffrn_ambient_temperature 293(2)
_diffrn_measured_fraction_theta_full 1.00
_diffrn_measured_fraction_theta_max 1.00
_diffrn_radiation_monochromator graphite
_diffrn_radiation_source 'fine-focus sealed tube'
_diffrn_radiation_type MoK\a
_diffrn_radiation_wavelength 0.71073
_diffrn_reflns_av_R_equivalents 0.0433
_diffrn_reflns_av_sigmaI/netI 0.0717
_diffrn_reflns_limit_h_max 7
_diffrn_reflns_limit_h_min -11
_diffrn_reflns_limit_k_max 8
_diffrn_reflns_limit_k_min -12
_diffrn_reflns_limit_l_max 22
_diffrn_reflns_limit_l_min -20
_diffrn_reflns_number 2835
_diffrn_reflns_theta_full 25.67
_diffrn_reflns_theta_max 25.67
_diffrn_reflns_theta_min 2.29
_exptl_absorpt_coefficient_mu 7.414
_exptl_absorpt_correction_T_max 0.227
_exptl_absorpt_correction_T_min 0.124
_exptl_absorpt_correction_type psi-scan
_exptl_crystal_colour yellow
_exptl_crystal_density_diffrn 2.027
_exptl_crystal_density_method 'not measured'
_exptl_crystal_description block
_exptl_crystal_F_000 1272
_exptl_crystal_size_max 0.3
_exptl_crystal_size_mid 0.25
_exptl_crystal_size_min 0.20
_refine_diff_density_max 1.248
_refine_diff_density_min -3.679
_refine_diff_density_rms 0.363
_refine_ls_extinction_method none
_refine_ls_goodness_of_fit_ref 1.090
_refine_ls_hydrogen_treatment mixed
_refine_ls_matrix_type full
_refine_ls_number_parameters 151
_refine_ls_number_reflns 1639
_refine_ls_number_restraints 0
_refine_ls_restrained_S_all 1.090
_refine_ls_R_factor_all 0.0611
_refine_ls_R_factor_gt 0.0441
_refine_ls_shift/su_max 0.000
_refine_ls_shift/su_mean 0.000
_refine_ls_structure_factor_coef Fsqd
_refine_ls_weighting_details 'calc w=1/[\s^2^(Fo^2^)+(0.0855P)^2^+0.0000P] where P=(Fo^2^+2Fc^2^)/3'
_refine_ls_weighting_scheme calc
_refine_ls_wR_factor_gt 0.1028
_refine_ls_wR_factor_ref 0.1346
_reflns_number_gt 1375
_reflns_number_total 1639
_reflns_threshold_expression >2sigma(I)
_cod_data_source_file ic5b00013_si_001.cif
_cod_data_source_block chenf10
_cod_depositor_comments
;
The following automatic conversions were performed:

'_symmetry_cell_setting' value 'Monoclinic' changed to 'monoclinic'
according to
/usr/data/users/saulius/crontab/automatic-downloads/rss-feeds/ACS/lib/dictionaries/cif_core.dic
dictionary named 'cif_core.dic' version 2.4.2 from 2011-04-26.

Automatic conversion script
Id: cif_fix_values 3143 2015-03-26 13:38:13Z robertas 

 Adding full bibliography for 4342743.cif.
;
_cod_original_cell_volume 2203.3(7)
_cod_original_sg_symbol_Hall -C2yc
_cod_original_sg_symbol_H-M C2/c
_cod_database_code 4342743

loop_
_symmetry_equiv_pos_as_xyz
'x, y, z'
'-x, y, -z+1/2'
'x+1/2, y+1/2, z'
'-x+1/2, y+1/2, -z+1/2'
'-x, -y, -z'
'x, -y, z-1/2'
'-x+1/2, -y+1/2, -z'
'x+1/2, -y+1/2, z-1/2'

loop_
_atom_site_label
_atom_site_type_symbol
_atom_site_fract_x
_atom_site_fract_y
_atom_site_fract_z
_atom_site_U_iso_or_equiv
_atom_site_adp_type
_atom_site_occupancy
_atom_site_symmetry_multiplicity
_atom_site_calc_flag
_atom_site_refinement_flags
U1 U 0.0000 0.47935(5) 0.2500 0.0264(3) Uani 1 2 d S
O1 O -0.1419(8) 0.4704(6) 0.2877(4) 0.0265(19) Uani 1 1 d .
O3 O 0.1049(9) 0.5081(7) 0.3838(4) 0.030(2) Uani 1 1 d .
O4 O 0.0947(8) 0.6604(7) 0.3108(4) 0.031(2) Uani 1 1 d .
N1 N -0.0828(9) 0.2952(8) 0.1809(5) 0.024(2) Uani 1 1 d .
N3 N -0.0722(9) 0.1447(8) 0.1086(5) 0.025(2) Uani 1 1 d .
C1 C 0.1904(11) 0.6839(10) 0.4398(6) 0.026(3) Uani 1 1 d .
C2 C 0.2265(11) 0.7964(10) 0.4289(6) 0.027(3) Uani 1 1 d .
H2 H 0.2108 0.8279 0.3809 0.032 Uiso 1 1 calc R
C3 C 0.2149(12) 0.6380(10) 0.5117(6) 0.025(3) Uani 1 1 d .
H3 H 0.1913 0.5623 0.5197 0.030 Uiso 1 1 calc R
C7 C 0.1269(11) 0.6139(12) 0.3752(6) 0.025(3) Uani 1 1 d .
C9 C -0.0340(11) 0.0700(11) 0.0531(6) 0.027(3) Uani 1 1 d .
C10 C -0.0694(12) 0.0979(9) -0.0215(6) 0.026(3) Uani 1 1 d .
H10 H -0.1160 0.1650 -0.0347 0.031 Uiso 1 1 calc R
C11 C 0.0375(12) -0.0286(10) 0.0772(6) 0.027(3) Uani 1 1 d .
C15 C 0.0796(15) -0.0590(14) 0.1587(7) 0.050(4) Uani 1 1 d .
H15A H 0.0161 -0.1066 0.1750 0.075 Uiso 1 1 calc R
H15B H 0.0906 0.0104 0.1881 0.075 Uiso 1 1 calc R
H15C H 0.1588 -0.1003 0.1649 0.075 Uiso 1 1 calc R
C17 C -0.1545(12) 0.1168(10) 0.1566(6) 0.028(3) Uani 1 1 d .
H17 H -0.1976 0.0474 0.1585 0.033 Uiso 1 1 calc R
C18 C -0.1597(12) 0.2102(10) 0.2003(6) 0.027(3) Uani 1 1 d .
H18 H -0.2082 0.2161 0.2379 0.032 Uiso 1 1 calc R
C19 C -0.0319(11) 0.2518(10) 0.1259(6) 0.026(3) Uani 1 1 d .
H19 H 0.0254 0.2912 0.1020 0.031 Uiso 1 1 calc R

loop_
_atom_site_aniso_label
_atom_site_aniso_U_11
_atom_site_aniso_U_22
_atom_site_aniso_U_33
_atom_site_aniso_U_23
_atom_site_aniso_U_13
_atom_site_aniso_U_12
U1 0.0389(5) 0.0219(4) 0.0184(3) 0.000 0.0058(3) 0.000
O1 0.035(5) 0.020(5) 0.027(4) -0.005(3) 0.011(4) 0.001(4)
O3 0.043(6) 0.030(6) 0.016(4) 0.000(3) 0.001(4) -0.004(4)
O4 0.052(6) 0.019(5) 0.020(4) 0.000(3) -0.001(4) -0.003(4)
N1 0.036(6) 0.019(6) 0.019(5) -0.005(4) 0.009(4) 0.001(5)
N3 0.033(6) 0.017(6) 0.026(5) -0.008(4) 0.012(5) -0.006(4)
C1 0.032(8) 0.023(8) 0.023(6) -0.003(5) 0.004(5) -0.002(6)
C2 0.031(8) 0.029(8) 0.019(6) 0.001(5) 0.003(5) 0.002(6)
C3 0.038(8) 0.016(7) 0.021(6) -0.001(5) 0.008(5) -0.002(5)
C7 0.026(7) 0.024(8) 0.025(6) 0.002(5) 0.005(5) 0.000(6)
C9 0.027(7) 0.034(7) 0.025(6) -0.004(6) 0.014(5) -0.006(6)
C10 0.039(8) 0.018(7) 0.020(6) -0.003(5) 0.006(5) -0.004(5)
C11 0.032(8) 0.028(8) 0.021(6) -0.004(5) 0.002(5) -0.004(6)
C15 0.066(11) 0.043(9) 0.042(8) -0.006(7) 0.012(7) 0.002(8)
C17 0.037(8) 0.017(6) 0.033(6) -0.005(5) 0.014(6) -0.012(6)
C18 0.043(8) 0.015(7) 0.027(6) -0.002(5) 0.013(6) -0.013(6)
C19 0.037(8) 0.025(7) 0.016(5) -0.004(5) 0.007(5) -0.004(6)

loop_
_atom_type_symbol
_atom_type_description
_atom_type_scat_dispersion_real
_atom_type_scat_dispersion_imag
_atom_type_scat_source
C C 0.0033 0.0016 'International Tables Vol C Tables 4.2.6.8 and 6.1.1.4'
H H 0.0000 0.0000 'International Tables Vol C Tables 4.2.6.8 and 6.1.1.4'
N N 0.0061 0.0033 'International Tables Vol C Tables 4.2.6.8 and 6.1.1.4'
O O 0.0106 0.0060 'International Tables Vol C Tables 4.2.6.8 and 6.1.1.4'
U U -9.6767 9.6646 'International Tables Vol C Tables 4.2.6.8 and 6.1.1.4'

loop_
_geom_angle_atom_site_label_1
_geom_angle_atom_site_label_2
_geom_angle_atom_site_label_3
_geom_angle
_geom_angle_site_symmetry_1
_geom_angle_site_symmetry_3
O1 U1 O1 173.3(5) . 2
O1 U1 O4 100.7(3) . .
O1 U1 O4 85.0(3) 2 .
O1 U1 O4 85.0(3) . 2
O1 U1 O4 100.7(3) 2 2
O4 U1 O4 65.7(4) . 2
O1 U1 O3 84.2(3) . .
O1 U1 O3 96.7(3) 2 .
O4 U1 O3 52.1(2) . .
O4 U1 O3 113.0(3) 2 .
O1 U1 O3 96.7(3) . 2
O1 U1 O3 84.2(3) 2 2
O4 U1 O3 113.0(3) . 2
O4 U1 O3 52.1(2) 2 2
O3 U1 O3 164.7(4) . 2
O1 U1 N1 84.0(3) . .
O1 U1 N1 90.4(3) 2 .
O4 U1 N1 175.2(3) . .
O4 U1 N1 114.2(3) 2 .
O3 U1 N1 129.9(3) . .
O3 U1 N1 65.2(3) 2 .
O1 U1 N1 90.4(3) . 2
O1 U1 N1 84.0(3) 2 2
O4 U1 N1 114.2(3) . 2
O4 U1 N1 175.2(3) 2 2
O3 U1 N1 65.2(3) . 2
O3 U1 N1 129.9(3) 2 2
N1 U1 N1 66.4(4) . 2
O1 U1 C7 91.2(3) . 2
O1 U1 C7 92.4(3) 2 2
O4 U1 C7 89.3(3) . 2
O4 U1 C7 26.2(3) 2 2
O3 U1 C7 139.1(4) . 2
O3 U1 C7 25.9(3) 2 2
N1 U1 C7 89.7(3) . 2
N1 U1 C7 155.7(3) 2 2
C7 O3 U1 94.1(6) . .
C7 O4 U1 94.0(7) . .
C19 N1 C18 105.6(10) . .
C19 N1 U1 122.5(8) . .
C18 N1 U1 130.3(7) . .
C19 N3 C17 106.5(9) . .
C19 N3 C9 127.2(10) . .
C17 N3 C9 126.3(9) . .
C2 C1 C3 119.1(10) . .
C2 C1 C7 120.1(10) . .
C3 C1 C7 120.8(11) . .
C3 C2 C1 120.6(10) 7_566 .
C3 C2 H2 119.7 7_566 .
C1 C2 H2 119.7 . .
C2 C3 C1 120.4(11) 7_566 .
C2 C3 H3 119.8 7_566 .
C1 C3 H3 119.8 . .
O3 C7 O4 119.8(11) . .
O3 C7 C1 120.2(10) . .
O4 C7 C1 120.1(11) . .
C10 C9 C11 122.4(10) . .
C10 C9 N3 118.8(11) . .
C11 C9 N3 118.7(10) . .
C9 C10 C11 121.5(11) . 5
C9 C10 H10 119.3 . .
C11 C10 H10 119.3 5 .
C10 C11 C9 116.1(10) 5 .
C10 C11 C15 120.8(11) 5 .
C9 C11 C15 123.1(11) . .
C11 C15 H15A 109.5 . .
C11 C15 H15B 109.5 . .
H15A C15 H15B 109.5 . .
C11 C15 H15C 109.5 . .
H15A C15 H15C 109.5 . .
H15B C15 H15C 109.5 . .
C18 C17 N3 106.3(10) . .
C18 C17 H17 126.9 . .
N3 C17 H17 126.9 . .
C17 C18 N1 109.7(10) . .
C17 C18 H18 125.1 . .
N1 C18 H18 125.1 . .
N1 C19 N3 111.9(10) . .
N1 C19 H19 124.0 . .
N3 C19 H19 124.0 . .

loop_
_geom_bond_atom_site_label_1
_geom_bond_atom_site_label_2
_geom_bond_distance
_geom_bond_site_symmetry_2
U1 O1 1.773(8) .
U1 O1 1.773(8) 2
U1 O4 2.496(8) .
U1 O4 2.496(8) 2
U1 O3 2.502(8) .
U1 O3 2.502(8) 2
U1 N1 2.550(9) .
U1 N1 2.550(9) 2
U1 C7 2.882(12) 2
O3 C7 1.263(14) .
O4 C7 1.276(13) .
N1 C19 1.317(13) .
N1 C18 1.367(15) .
N3 C19 1.332(15) .
N3 C17 1.382(14) .
N3 C9 1.439(14) .
C1 C2 1.383(16) .
C1 C3 1.388(14) .
C1 C7 1.483(16) .
C2 C3 1.373(15) 7_566
C2 H2 0.9300 .
C3 C2 1.373(15) 7_566
C3 H3 0.9300 .
C9 C10 1.376(15) .
C9 C11 1.399(18) .
C10 C11 1.379(16) 5
C10 H10 0.9300 .
C11 C10 1.379(16) 5
C11 C15 1.505(17) .
C15 H15A 0.9600 .
C15 H15B 0.9600 .
C15 H15C 0.9600 .
C17 C18 1.348(16) .
C17 H17 0.9300 .
C18 H18 0.9300 .
C19 H19 0.9300 .

loop_
_geom_torsion_atom_site_label_1
_geom_torsion_atom_site_label_2
_geom_torsion_atom_site_label_3
_geom_torsion_atom_site_label_4
_geom_torsion
_geom_torsion_site_symmetry_1
_geom_torsion_site_symmetry_4
O1 U1 O3 C7 -107.7(7) . .
O1 U1 O3 C7 79.0(7) 2 .
O4 U1 O3 C7 0.6(7) . .
O4 U1 O3 C7 -25.6(8) 2 .
O3 U1 O3 C7 -13.5(7) 2 .
N1 U1 O3 C7 175.1(7) . .
N1 U1 O3 C7 159.2(8) 2 .
C7 U1 O3 C7 -22.5(11) 2 .
O1 U1 O4 C7 73.3(8) . .
O1 U1 O4 C7 -103.1(7) 2 .
O4 U1 O4 C7 152.8(9) 2 .
O3 U1 O4 C7 -0.6(7) . .
O3 U1 O4 C7 175.3(7) 2 .
N1 U1 O4 C7 -118(3) . .
N1 U1 O4 C7 -22.0(8) 2 .
C7 U1 O4 C7 164.4(6) 2 .
O1 U1 N1 C19 168.5(9) . .
O1 U1 N1 C19 -15.2(9) 2 .
O4 U1 N1 C19 0(4) . .
O4 U1 N1 C19 86.8(9) 2 .
O3 U1 N1 C19 -114.2(8) . .
O3 U1 N1 C19 68.3(9) 2 .
N1 U1 N1 C19 -98.4(10) 2 .
C7 U1 N1 C19 77.2(9) 2 .
O1 U1 N1 C18 -28.3(10) . .
O1 U1 N1 C18 148.0(10) 2 .
O4 U1 N1 C18 163(3) . .
O4 U1 N1 C18 -110.1(10) 2 .
O3 U1 N1 C18 49.0(11) . .
O3 U1 N1 C18 -128.5(11) 2 .
N1 U1 N1 C18 64.7(9) 2 .
C7 U1 N1 C18 -119.6(10) 2 .
C3 C1 C2 C3 0(2) . 7_566
C7 C1 C2 C3 179.9(11) . 7_566
C2 C1 C3 C2 0(2) . 7_566
C7 C1 C3 C2 -179.9(11) . 7_566
U1 O3 C7 O4 -1.1(12) . .
U1 O3 C7 C1 179.1(10) . .
U1 O4 C7 O3 1.2(12) . .
U1 O4 C7 C1 -179.1(10) . .
C2 C1 C7 O3 173.2(11) . .
C3 C1 C7 O3 -6.6(18) . .
C2 C1 C7 O4 -6.5(18) . .
C3 C1 C7 O4 173.6(11) . .
C19 N3 C9 C10 -68.3(16) . .
C17 N3 C9 C10 114.8(13) . .
C19 N3 C9 C11 112.0(14) . .
C17 N3 C9 C11 -65.0(16) . .
C11 C9 C10 C11 1(2) . 5
N3 C9 C10 C11 -178.9(11) . 5
C10 C9 C11 C10 -1(2) . 5
N3 C9 C11 C10 178.9(11) . 5
C10 C9 C11 C15 178.6(12) . .
N3 C9 C11 C15 -1.7(19) . .
C19 N3 C17 C18 0.5(13) . .
C9 N3 C17 C18 177.9(11) . .
N3 C17 C18 N1 -0.2(14) . .
C19 N1 C18 C17 -0.1(14) . .
U1 N1 C18 C17 -165.5(8) . .
C18 N1 C19 N3 0.5(13) . .
U1 N1 C19 N3 167.2(7) . .
C17 N3 C19 N1 -0.6(14) . .
C9 N3 C19 N1 -178.0(10) . .
